data_2019997
loop_
_publ_author_name
'Daszkiewicz, Marek'
'Gulay, Lubomir D.'

_publ_section_title
;
 Accidental formation of Gd~4~(SiO~4~)~2~OTe: crystal structure and
 spectroscopic properties
;
_journal_coeditor_code FP3011
_journal_issue 7
_journal_name_full 'Acta Crystallographica Section C'
_journal_page_first
;
;
_journal_paper_doi 10.1107/S2053229615011651
_journal_volume 71
_journal_year 2015
_chemical_formula_iupac 'Gd4 (Si O4)2 O Te'
_chemical_formula_moiety 'Gd4 O Te, (SiO4)2'
_chemical_formula_sum 'Gd4 O9 Si2 Te'
_chemical_formula_weight 956.78
_chemical_name_systematic
;
Tetragadolinium bis[tetraoxidosilicate(IV)] oxide telluride
;
_space_group_crystal_system orthorhombic
_space_group_IT_number 62
_space_group_name_Hall '-P 2ac 2n'
_space_group_name_H-M_alt 'P n m a'
_symmetry_space_group_name_Hall '-P 2ac 2n'
_symmetry_space_group_name_H-M 'P n m a'
_audit_creation_method SHELXL-2014/7
_cell_angle_alpha 90
_cell_angle_beta 90
_cell_angle_gamma 90
_cell_formula_units_Z 4
_cell_length_a 12.4953(10)
_cell_length_b 10.8683(8)
_cell_length_c 6.8075(5)
_cell_measurement_reflns_used 1062
_cell_measurement_temperature 295(2)
_cell_measurement_theta_max 25.42
_cell_measurement_theta_min 3.26
_cell_volume 924.48(12)
_computing_cell_refinement
;
CrysAlis CCD (Oxford Diffraction, 2007)
;
_computing_data_collection
;
CrysAlis CCD (Oxford Diffraction, 2007)
;
_computing_data_reduction
;
CrysAlis RED (Oxford Diffraction, 2007)
;
_computing_molecular_graphics
;
DIAMOND (Brandenburg, 2009)
;
_computing_publication_material
;
SHELXL2014 (Sheldrick, 2015) and PLATON (Spek, 2009)
;
_computing_structure_refinement
;
SHELXL2014 (Sheldrick, 2015)
;
_computing_structure_solution
;
SHELXS97 (Sheldrick, 2008)
;
_diffrn_ambient_temperature 295(2)
_diffrn_detector_area_resol_mean '1024x1024 with blocks 2x2, 33.133pixel/mm'
_diffrn_measured_fraction_theta_full 1.000
_diffrn_measured_fraction_theta_max 0.998
_diffrn_measurement_device_type 'Kuma KM-4 with a CCD area detector'
_diffrn_measurement_method '\w scan'
_diffrn_radiation_type MoK\a
_diffrn_radiation_wavelength 0.71073
_diffrn_reflns_av_R_equivalents 0.0635
_diffrn_reflns_limit_h_max 16
_diffrn_reflns_limit_h_min -16
_diffrn_reflns_limit_k_max 14
_diffrn_reflns_limit_k_min -14
_diffrn_reflns_limit_l_max 9
_diffrn_reflns_limit_l_min -9
_diffrn_reflns_number 9582
_diffrn_reflns_theta_full 25.242
_diffrn_reflns_theta_max 28.261
_diffrn_reflns_theta_min 3.261
_exptl_absorpt_coefficient_mu 31.703
_exptl_absorpt_correction_T_max 0.214
_exptl_absorpt_correction_T_min 0.085
_exptl_absorpt_correction_type numerical
_exptl_absorpt_process_details
;
(CrysAlis CCD; Oxford Diffraction, 2007)
;
_exptl_crystal_colour colourless
_exptl_crystal_density_diffrn 6.874
_exptl_crystal_description prism
_exptl_crystal_F_000 1632
_exptl_crystal_size_max 0.06
_exptl_crystal_size_mid 0.05
_exptl_crystal_size_min 0.04
_refine_diff_density_max 1.358
_refine_diff_density_min -1.477
_refine_ls_extinction_coef 0.00510(11)
_refine_ls_extinction_expression Fc^*^=kFc[1+0.001xFc^2^\l^3^/sin(2\q)]^-1/4^
_refine_ls_extinction_method
;
SHELXL2014 (Sheldrick, 2015)
;
_refine_ls_goodness_of_fit_ref 1.100
_refine_ls_hydrogen_treatment undef
_refine_ls_matrix_type full
_refine_ls_number_parameters 80
_refine_ls_number_reflns 1201
_refine_ls_number_restraints 0
_refine_ls_restrained_S_all 1.100
_refine_ls_R_factor_all 0.0293
_refine_ls_R_factor_gt 0.0199
_refine_ls_shift/su_max 0.000
_refine_ls_shift/su_mean 0.000
_refine_ls_structure_factor_coef Fsqd
_refine_ls_weighting_details 'w=1/[\s^2^(Fo^2^)+(0.0125P)^2^] where P=(Fo^2^+2Fc^2^)/3'
_refine_ls_weighting_scheme calc
_refine_ls_wR_factor_gt 0.0363
_refine_ls_wR_factor_ref 0.0385
_reflns_number_gt 1062
_reflns_number_total 1201
_reflns_threshold_expression I>2\s(I)
_cod_data_source_file fp3011sup1.cf
_cod_data_source_block I
_cod_database_code 2019997
_shelx_space_group_comment
;
The symmetry employed for this shelxl refinement is uniquely defined
by the following loop, which should always be used as a source of
symmetry information in preference to the above space-group names.
They are only intended as comments.
;
_shelx_estimated_absorpt_t_min 0.252
_shelx_estimated_absorpt_t_max 0.364

loop_
_space_group_symop_operation_xyz
'x, y, z'
'-x+1/2, -y, z+1/2'
'-x, y+1/2, -z'
'x+1/2, -y+1/2, -z+1/2'
'-x, -y, -z'
'x-1/2, y, -z-1/2'
'x, -y-1/2, z'
'-x-1/2, y-1/2, z-1/2'

loop_
_atom_site_type_symbol
_atom_site_label
_atom_site_fract_x
_atom_site_fract_y
_atom_site_fract_z
_atom_site_U_iso_or_equiv
_atom_site_adp_type
_atom_site_calc_flag
_atom_site_occupancy
Gd Gd1 0.56570(3) 0.7500 0.04367(6) 0.00719(11) Uani d 1
Gd Gd2 0.59704(3) 0.2500 0.48120(6) 0.00691(11) Uani d 1
Gd Gd3 0.80750(2) 0.45060(3) 0.23151(4) 0.00745(9) Uani d 1
Te Te1 0.76034(4) 0.7500 0.37997(8) 0.01052(14) Uani d 1
Si Si1 0.56382(12) 0.49794(15) 0.2519(2) 0.0052(3) Uani d 1
O O1 0.7812(4) 0.2500 0.3591(8) 0.0068(12) Uani d 1
O O2 0.4889(3) 0.6168(3) 0.2898(6) 0.0086(8) Uani d 1
O O3 0.4893(3) 0.3742(3) 0.2384(5) 0.0060(8) Uani d 1
O O4 0.6387(3) 0.5303(3) 0.0633(6) 0.0074(8) Uani d 1
O O5 0.6505(3) 0.4604(3) 0.4237(5) 0.0051(8) Uani d 1

loop_
_atom_site_aniso_label
_atom_site_aniso_U_11
_atom_site_aniso_U_22
_atom_site_aniso_U_33
_atom_site_aniso_U_12
_atom_site_aniso_U_13
_atom_site_aniso_U_23
Gd1 0.0103(2) 0.0057(2) 0.0056(2) 0.000 0.00099(16) 0.000
Gd2 0.0092(2) 0.0054(2) 0.0061(2) 0.000 0.00067(16) 0.000
Gd3 0.00635(16) 0.01098(16) 0.00501(16) 0.00141(11) 0.00041(11) 0.00164(11)
Te1 0.0132(3) 0.0090(3) 0.0094(3) 0.000 0.0017(2) 0.000
Si1 0.0046(8) 0.0059(7) 0.0052(8) -0.0003(6) 0.0003(6) 0.0005(6)
O1 0.011(3) 0.005(3) 0.004(3) 0.000 0.001(2) 0.000
O2 0.010(2) 0.006(2) 0.010(2) 0.0036(16) 0.0046(18) 0.0022(16)
O3 0.0052(19) 0.006(2) 0.007(2) -0.0002(15) -0.0022(16) 0.0004(15)
O4 0.0079(19) 0.0069(18) 0.007(2) 0.0004(16) 0.0017(17) 0.0022(15)
O5 0.0036(19) 0.0087(18) 0.0032(18) 0.0000(15) 0.0000(16) -0.0016(15)

loop_
_atom_type_symbol
_atom_type_description
_atom_type_scat_dispersion_real
_atom_type_scat_dispersion_imag
_atom_type_scat_source
O O 0.0106 0.0060 'International Tables Vol C Tables 4.2.6.8 and 6.1.1.4'
Si Si 0.0817 0.0704 'International Tables Vol C Tables 4.2.6.8 and 6.1.1.4'
Te Te -0.5308 1.6751 'International Tables Vol C Tables 4.2.6.8 and 6.1.1.4'
Gd Gd -0.1653 3.9035 'International Tables Vol C Tables 4.2.6.8 and 6.1.1.4'

loop_
_geom_angle_atom_site_label_1
_geom_angle_atom_site_label_2
_geom_angle_atom_site_label_3
_geom_angle_site_symmetry_1
_geom_angle_site_symmetry_3
_geom_angle
O1 Gd1 O2 2_664 . 135.52(12)
O1 Gd1 O2 2_664 7_575 135.52(12)
O2 Gd1 O2 . 7_575 73.74(17)
O1 Gd1 O3 2_664 5_665 78.67(14)
O2 Gd1 O3 . 5_665 95.87(12)
O2 Gd1 O3 7_575 5_665 139.86(13)
O1 Gd1 O3 2_664 3_655 78.67(14)
O2 Gd1 O3 . 3_655 139.86(13)
O2 Gd1 O3 7_575 3_655 95.87(12)
O3 Gd1 O3 5_665 3_655 66.99(17)
O1 Gd1 O4 2_664 . 74.39(9)
O2 Gd1 O4 . . 62.98(12)
O2 Gd1 O4 7_575 . 131.71(12)
O3 Gd1 O4 5_665 . 68.05(12)
O3 Gd1 O4 3_655 . 130.98(12)
O1 Gd1 O4 2_664 7_575 74.39(9)
O2 Gd1 O4 . 7_575 131.71(12)
O2 Gd1 O4 7_575 7_575 62.99(12)
O3 Gd1 O4 5_665 7_575 130.98(12)
O3 Gd1 O4 3_655 7_575 68.05(12)
O4 Gd1 O4 . 7_575 137.79(17)
O1 Gd1 Si1 2_664 . 104.99(6)
O2 Gd1 Si1 . . 31.26(9)
O2 Gd1 Si1 7_575 . 102.18(9)
O3 Gd1 Si1 5_665 . 82.45(9)
O3 Gd1 Si1 3_655 . 148.08(9)
O4 Gd1 Si1 . . 31.81(9)
O4 Gd1 Si1 7_575 . 143.84(9)
O1 Gd1 Si1 2_664 7_575 104.99(6)
O2 Gd1 Si1 . 7_575 102.18(9)
O2 Gd1 Si1 7_575 7_575 31.26(9)
O3 Gd1 Si1 5_665 7_575 148.08(9)
O3 Gd1 Si1 3_655 7_575 82.45(9)
O4 Gd1 Si1 . 7_575 143.84(9)
O4 Gd1 Si1 7_575 7_575 31.81(9)
Si1 Gd1 Si1 . 7_575 125.29(6)
O1 Gd1 Te1 2_664 . 76.57(13)
O2 Gd1 Te1 . . 79.28(10)
O2 Gd1 Te1 7_575 . 79.28(10)
O3 Gd1 Te1 5_665 . 137.96(9)
O3 Gd1 Te1 3_655 . 137.96(9)
O4 Gd1 Te1 . . 72.83(9)
O4 Gd1 Te1 7_575 . 72.83(9)
Si1 Gd1 Te1 . . 71.98(3)
Si1 Gd1 Te1 7_575 . 71.98(3)
O1 Gd1 Gd3 2_664 2_664 43.47(5)
O2 Gd1 Gd3 . 2_664 103.43(9)
O2 Gd1 Gd3 7_575 2_664 174.01(10)
O3 Gd1 Gd3 5_665 2_664 45.00(9)
O3 Gd1 Gd3 3_655 2_664 89.66(9)
O4 Gd1 Gd3 . 2_664 43.55(8)
O4 Gd1 Gd3 7_575 2_664 117.41(9)
Si1 Gd1 Gd3 . 2_664 73.97(3)
Si1 Gd1 Gd3 7_575 2_664 148.45(3)
Te1 Gd1 Gd3 . 2_664 95.062(14)
O1 Gd1 Gd3 2_664 8_765 43.47(5)
O2 Gd1 Gd3 . 8_765 174.01(10)
O2 Gd1 Gd3 7_575 8_765 103.43(9)
O3 Gd1 Gd3 5_665 8_765 89.66(9)
O3 Gd1 Gd3 3_655 8_765 45.00(9)
O4 Gd1 Gd3 . 8_765 117.41(9)
O4 Gd1 Gd3 7_575 8_765 43.55(9)
Si1 Gd1 Gd3 . 8_765 148.45(3)
Si1 Gd1 Gd3 7_575 8_765 73.97(3)
Te1 Gd1 Gd3 . 8_765 95.062(14)
Gd3 Gd1 Gd3 2_664 8_765 78.873(14)
O2 Gd2 O2 5_666 3_646 74.84(18)
O2 Gd2 O5 5_666 . 69.83(12)
O2 Gd2 O5 3_646 . 143.73(12)
O2 Gd2 O5 5_666 7_565 143.73(12)
O2 Gd2 O5 3_646 7_565 69.83(12)
O5 Gd2 O5 . 7_565 142.59(17)
O2 Gd2 O1 5_666 . 130.23(12)
O2 Gd2 O1 3_646 . 130.23(12)
O5 Gd2 O1 . . 71.62(9)
O5 Gd2 O1 7_565 . 71.62(9)
O2 Gd2 O3 5_666 . 82.14(12)
O2 Gd2 O3 3_646 . 120.87(13)
O5 Gd2 O3 . . 62.29(12)
O5 Gd2 O3 7_565 . 123.23(12)
O1 Gd2 O3 . . 106.22(14)
O2 Gd2 O3 5_666 7_565 120.87(13)
O2 Gd2 O3 3_646 7_565 82.14(12)
O5 Gd2 O3 . 7_565 123.23(12)
O5 Gd2 O3 7_565 7_565 62.29(12)
O1 Gd2 O3 . 7_565 106.22(14)
O3 Gd2 O3 . 7_565 64.65(16)
O2 Gd2 Si1 5_666 7_565 141.88(10)
O2 Gd2 Si1 3_646 7_565 75.19(9)
O5 Gd2 Si1 . 7_565 140.21(9)
O5 Gd2 Si1 7_565 7_565 31.08(9)
O1 Gd2 Si1 . 7_565 87.44(7)
O3 Gd2 Si1 . 7_565 93.59(9)
O3 Gd2 Si1 7_565 7_565 31.28(9)
O2 Gd2 Si1 5_666 . 75.19(9)
O2 Gd2 Si1 3_646 . 141.88(10)
O5 Gd2 Si1 . . 31.08(9)
O5 Gd2 Si1 7_565 . 140.21(9)
O1 Gd2 Si1 . . 87.44(7)
O3 Gd2 Si1 . . 31.27(9)
O3 Gd2 Si1 7_565 . 93.59(9)
Si1 Gd2 Si1 7_565 . 118.12(6)
O2 Gd2 Te1 5_666 2_665 72.56(10)
O2 Gd2 Te1 3_646 2_665 72.56(10)
O5 Gd2 Te1 . 2_665 89.07(9)
O5 Gd2 Te1 7_565 2_665 89.07(9)
O1 Gd2 Te1 . 2_665 76.58(13)
O3 Gd2 Te1 . 2_665 147.20(8)
O3 Gd2 Te1 7_565 2_665 147.20(8)
Si1 Gd2 Te1 7_565 2_665 119.20(3)
Si1 Gd2 Te1 . 2_665 119.20(3)
O2 Gd2 Gd3 5_666 7_565 161.63(10)
O2 Gd2 Gd3 3_646 7_565 104.75(9)
O5 Gd2 Gd3 . 7_565 106.16(9)
O5 Gd2 Gd3 7_565 7_565 36.47(9)
O1 Gd2 Gd3 . 7_565 36.91(4)
O3 Gd2 Gd3 . 7_565 112.43(8)
O3 Gd2 Gd3 7_565 7_565 76.73(9)
Si1 Gd2 Gd3 7_565 7_565 51.65(3)
Si1 Gd2 Gd3 . 7_565 111.09(3)
Te1 Gd2 Gd3 2_665 7_565 89.665(13)
O2 Gd2 Gd3 5_666 . 104.75(9)
O2 Gd2 Gd3 3_646 . 161.63(10)
O5 Gd2 Gd3 . . 36.47(9)
O5 Gd2 Gd3 7_565 . 106.16(9)
O1 Gd2 Gd3 . . 36.91(4)
O3 Gd2 Gd3 . . 76.73(9)
O3 Gd2 Gd3 7_565 . 112.43(8)
Si1 Gd2 Gd3 7_565 . 111.09(3)
Si1 Gd2 Gd3 . . 51.65(3)
Te1 Gd2 Gd3 2_665 . 89.665(13)
Gd3 Gd2 Gd3 7_565 . 69.696(12)
O5 Gd3 O4 . 2_665 72.74(14)
O5 Gd3 O5 . 2_664 131.04(8)
O4 Gd3 O5 2_665 2_664 138.27(13)
O5 Gd3 O1 . . 73.92(14)
O4 Gd3 O1 2_665 . 76.72(15)
O5 Gd3 O1 2_664 . 136.99(15)
O5 Gd3 O3 . 6_656 138.27(12)
O4 Gd3 O3 2_665 6_656 71.54(13)
O5 Gd3 O3 2_664 6_656 90.41(12)
O1 Gd3 O3 . 6_656 77.52(15)
O5 Gd3 O4 . . 63.03(13)
O4 Gd3 O4 2_665 . 129.33(11)
O5 Gd3 O4 2_664 . 69.35(13)
O1 Gd3 O4 . . 111.23(15)
O3 Gd3 O4 6_656 . 158.08(12)
O5 Gd3 O2 . 6_656 130.45(11)
O4 Gd3 O2 2_665 6_656 76.76(12)
O5 Gd3 O2 2_664 6_656 61.85(12)
O1 Gd3 O2 . 6_656 134.37(14)
O3 Gd3 O2 6_656 6_656 59.09(11)
O4 Gd3 O2 . 6_656 114.33(11)
O5 Gd3 Si1 . . 31.68(9)
O4 Gd3 Si1 2_665 . 102.87(10)
O5 Gd3 Si1 2_664 . 100.96(9)
O1 Gd3 Si1 . . 90.00(13)
O3 Gd3 Si1 6_656 . 167.15(9)
O4 Gd3 Si1 . . 31.72(9)
O2 Gd3 Si1 6_656 . 131.92(8)
O5 Gd3 Si1 . 6_656 142.53(9)
O4 Gd3 Si1 2_665 6_656 70.87(10)
O5 Gd3 Si1 2_664 6_656 75.36(10)
O1 Gd3 Si1 . 6_656 105.66(13)
O3 Gd3 Si1 6_656 6_656 29.30(9)
O4 Gd3 Si1 . 6_656 141.03(9)
O2 Gd3 Si1 6_656 6_656 29.81(8)
Si1 Gd3 Si1 . 6_656 160.74(6)
O5 Gd3 Te1 . 2_664 102.43(9)
O4 Gd3 Te1 2_665 2_664 144.28(8)
O5 Gd3 Te1 2_664 2_664 71.90(9)
O1 Gd3 Te1 . 2_664 68.13(12)
O3 Gd3 Te1 6_656 2_664 94.27(8)
O4 Gd3 Te1 . 2_664 71.99(8)
O2 Gd3 Te1 6_656 2_664 124.59(8)
Si1 Gd3 Te1 . 2_664 83.74(3)
Si1 Gd3 Te1 6_656 2_664 112.22(3)
O5 Gd3 Gd1 . 2_665 93.96(9)
O4 Gd3 Gd1 2_665 2_665 48.19(9)
O5 Gd3 Gd1 2_664 2_665 134.86(9)
O1 Gd3 Gd1 . 2_665 41.64(13)
O3 Gd3 Gd1 6_656 2_665 45.43(8)
O4 Gd3 Gd1 . 2_665 151.06(8)
O2 Gd3 Gd1 6_656 2_665 93.77(7)
Si1 Gd3 Gd1 . 2_665 122.19(3)
Si1 Gd3 Gd1 6_656 2_665 67.89(3)
Te1 Gd3 Gd1 2_664 2_665 98.387(12)
O5 Gd3 Te1 . . 69.76(8)
O4 Gd3 Te1 2_665 . 71.75(9)
O5 Gd3 Te1 2_664 . 84.95(8)
O1 Gd3 Te1 . . 137.31(12)
O3 Gd3 Te1 6_656 . 117.19(9)
O4 Gd3 Te1 . . 70.78(8)
O2 Gd3 Te1 6_656 . 64.02(7)
Si1 Gd3 Te1 . . 70.27(3)
Si1 Gd3 Te1 6_656 . 90.50(3)
Te1 Gd3 Te1 2_664 . 141.163(14)
Gd1 Gd3 Te1 2_665 . 119.701(14)
Gd2 Te1 Gd1 2_664 . 80.016(17)
Gd2 Te1 Gd3 2_664 8_766 137.461(10)
Gd1 Te1 Gd3 . 8_766 107.801(15)
Gd2 Te1 Gd3 2_664 2_665 137.461(10)
Gd1 Te1 Gd3 . 2_665 107.801(15)
Gd3 Te1 Gd3 8_766 2_665 81.309(16)
Gd2 Te1 Gd3 2_664 . 70.255(10)
Gd1 Te1 Gd3 . . 85.627(11)
Gd3 Te1 Gd3 8_766 . 149.911(17)
Gd3 Te1 Gd3 2_665 . 68.844(6)
Gd2 Te1 Gd3 2_664 7_575 70.255(10)
Gd1 Te1 Gd3 . 7_575 85.627(11)
Gd3 Te1 Gd3 8_766 7_575 68.844(6)
Gd3 Te1 Gd3 2_665 7_575 149.911(17)
Gd3 Te1 Gd3 . 7_575 140.45(2)
O2 Si1 O4 . . 106.6(2)
O2 Si1 O3 . . 109.6(2)
O4 Si1 O3 . . 117.4(2)
O2 Si1 O5 . . 117.8(2)
O4 Si1 O5 . . 103.7(2)
O3 Si1 O5 . . 102.14(19)
O2 Si1 Gd1 . . 50.81(14)
O4 Si1 Gd1 . . 56.01(13)
O3 Si1 Gd1 . . 135.04(15)
O5 Si1 Gd1 . . 122.82(14)
O2 Si1 Gd3 . . 135.32(16)
O4 Si1 Gd3 . . 55.55(14)
O3 Si1 Gd3 . . 114.89(15)
O5 Si1 Gd3 . . 48.87(13)
Gd1 Si1 Gd3 . . 96.88(4)
O2 Si1 Gd2 . . 133.05(15)
O4 Si1 Gd2 . . 120.11(15)
O3 Si1 Gd2 . . 53.05(13)
O5 Si1 Gd2 . . 49.24(13)
Gd1 Si1 Gd2 . . 171.52(6)
Gd3 Si1 Gd2 . . 75.49(4)
O2 Si1 Gd3 . 6_556 63.20(15)
O4 Si1 Gd3 . 6_556 128.98(16)
O3 Si1 Gd3 . 6_556 46.44(14)
O5 Si1 Gd3 . 6_556 125.82(15)
Gd1 Si1 Gd3 . 6_556 99.46(4)
Gd3 Si1 Gd3 . 6_556 161.29(6)
Gd2 Si1 Gd3 . 6_556 88.69(4)
Gd1 O1 Gd3 2_665 7_565 94.89(14)
Gd1 O1 Gd3 2_665 . 94.89(14)
Gd3 O1 Gd3 7_565 . 133.9(2)
Gd1 O1 Gd2 2_665 . 126.8(2)
Gd3 O1 Gd2 7_565 . 104.77(13)
Gd3 O1 Gd2 . . 104.77(13)
Si1 O2 Gd2 . 5_666 148.3(2)
Si1 O2 Gd1 . . 97.94(18)
Gd2 O2 Gd1 5_666 . 105.58(14)
Si1 O2 Gd3 . 6_556 86.99(16)
Gd2 O2 Gd3 5_666 6_556 93.38(12)
Gd1 O2 Gd3 . 6_556 130.51(15)
Si1 O3 Gd3 . 6_556 104.25(18)
Si1 O3 Gd1 . 5_665 131.04(19)
Gd3 O3 Gd1 6_556 5_665 89.57(12)
Si1 O3 Gd2 . . 95.67(17)
Gd3 O3 Gd2 6_556 . 128.84(15)
Gd1 O3 Gd2 5_665 . 111.67(14)
Si1 O4 Gd3 . 2_664 159.4(2)
Si1 O4 Gd3 . . 92.73(17)
Gd3 O4 Gd3 2_664 . 102.90(14)
Si1 O4 Gd1 . . 92.18(17)
Gd3 O4 Gd1 2_664 . 88.27(12)
Gd3 O4 Gd1 . . 129.39(15)
Si1 O5 Gd3 . . 99.45(18)
Si1 O5 Gd3 . 2_665 132.37(19)
Gd3 O5 Gd3 . 2_665 108.95(15)
Si1 O5 Gd2 . . 99.68(17)
Gd3 O5 Gd2 . . 106.09(13)
Gd3 O5 Gd2 2_665 . 107.76(14)

loop_
_geom_bond_atom_site_label_1
_geom_bond_atom_site_label_2
_geom_bond_site_symmetry_2
_geom_bond_distance
_geom_bond_publ_flag
Gd1 O1 2_664 2.289(5) y
Gd1 O2 . 2.414(4) y
Gd1 O2 7_575 2.414(4) n
Gd1 O3 5_665 2.445(4) y
Gd1 O3 3_655 2.445(4) n
Gd1 O4 . 2.559(4) y
Gd1 O4 7_575 2.559(4) ?
Gd1 Si1 . 3.0844(16) y
Gd1 Si1 7_575 3.0844(16) ?
Gd1 Te1 . 3.3401(7) y
Gd1 Gd3 2_664 3.4321(4) y
Gd1 Gd3 8_765 3.4321(4) ?
Gd2 O2 5_666 2.383(4) ?
Gd2 O2 3_646 2.383(4) y
Gd2 O5 . 2.414(3) y
Gd2 O5 7_565 2.414(3) ?
Gd2 O1 . 2.447(5) y
Gd2 O3 . 2.523(4) y
Gd2 O3 7_565 2.523(4) ?
Gd2 Si1 7_565 3.1418(16) ?
Gd2 Si1 . 3.1418(16) y
Gd2 Te1 2_665 3.2473(7) ?
Gd2 Gd3 7_565 3.8155(5) ?
Gd2 Gd3 . 3.8155(5) y
Gd3 O5 . 2.360(4) y
Gd3 O4 2_665 2.366(4) y
Gd3 O5 2_664 2.367(4) y
Gd3 O1 . 2.370(2) y
Gd3 O3 6_656 2.427(4) y
Gd3 O4 . 2.552(4) y
Gd3 O2 6_656 2.901(4) y
Gd3 Si1 . 3.0911(16) y
Gd3 Si1 6_656 3.2459(16) y
Gd3 Te1 2_664 3.3464(5) y
Gd3 Gd1 2_665 3.4321(4) y
Gd3 Te1 . 3.4579(4) y
Te1 Gd2 2_664 3.2473(7) y
Te1 Gd3 8_766 3.3464(5) ?
Te1 Gd3 2_665 3.3464(5) u
Te1 Gd3 7_575 3.4579(4) ?
Si1 O2 . 1.616(4) y
Si1 O4 . 1.627(4) y
Si1 O3 . 1.639(4) y
Si1 O5 . 1.646(4) y
Si1 Gd3 6_556 3.2459(16) ?
O1 Gd1 2_665 2.289(5) ?
O1 Gd3 7_565 2.370(2) ?
O2 Gd2 5_666 2.383(4) ?
O2 Gd3 6_556 2.901(4) ?
O3 Gd3 6_556 2.427(4) ?
O3 Gd1 5_665 2.445(4) ?
O4 Gd3 2_664 2.366(4) ?
O5 Gd3 2_665 2.367(4) ?

loop_
_geom_torsion_atom_site_label_1
_geom_torsion_atom_site_label_2
_geom_torsion_atom_site_label_3
_geom_torsion_atom_site_label_4
_geom_torsion_site_symmetry_1
_geom_torsion_site_symmetry_4
_geom_torsion
O4 Si1 O2 Gd2 . 5_666 -142.7(4)
O3 Si1 O2 Gd2 . 5_666 89.3(4)
O5 Si1 O2 Gd2 . 5_666 -26.8(5)
Gd1 Si1 O2 Gd2 . 5_666 -137.9(5)
Gd3 Si1 O2 Gd2 . 5_666 -85.2(5)
Gd2 Si1 O2 Gd2 . 5_666 32.0(5)
Gd3 Si1 O2 Gd2 6_556 5_666 91.6(4)
O4 Si1 O2 Gd1 . . -4.7(2)
O3 Si1 O2 Gd1 . . -132.76(17)
O5 Si1 O2 Gd1 . . 111.1(2)
Gd3 Si1 O2 Gd1 . . 52.8(2)
Gd2 Si1 O2 Gd1 . . 169.96(9)
Gd3 Si1 O2 Gd1 6_556 . -130.49(17)
O4 Si1 O2 Gd3 . 6_556 125.78(16)
O3 Si1 O2 Gd3 . 6_556 -2.26(18)
O5 Si1 O2 Gd3 . 6_556 -118.36(19)
Gd1 Si1 O2 Gd3 . 6_556 130.49(17)
Gd3 Si1 O2 Gd3 . 6_556 -176.73(11)
Gd2 Si1 O2 Gd3 . 6_556 -59.5(2)
O2 Si1 O3 Gd3 . 6_556 2.8(2)
O4 Si1 O3 Gd3 . 6_556 -119.0(2)
O5 Si1 O3 Gd3 . 6_556 128.43(17)
Gd1 Si1 O3 Gd3 . 6_556 -50.9(2)
Gd3 Si1 O3 Gd3 . 6_556 178.50(7)
Gd2 Si1 O3 Gd3 . 6_556 132.50(19)
O2 Si1 O3 Gd1 . 5_665 105.0(3)
O4 Si1 O3 Gd1 . 5_665 -16.8(4)
O5 Si1 O3 Gd1 . 5_665 -129.4(3)
Gd1 Si1 O3 Gd1 . 5_665 51.3(4)
Gd3 Si1 O3 Gd1 . 5_665 -79.3(3)
Gd2 Si1 O3 Gd1 . 5_665 -125.3(3)
Gd3 Si1 O3 Gd1 6_556 5_665 102.2(3)
O2 Si1 O3 Gd2 . . -129.71(18)
O4 Si1 O3 Gd2 . . 108.5(2)
O5 Si1 O3 Gd2 . . -4.07(19)
Gd1 Si1 O3 Gd2 . . 176.65(10)
Gd3 Si1 O3 Gd2 . . 46.01(15)
Gd3 Si1 O3 Gd2 6_556 . -132.50(19)
O2 Si1 O4 Gd3 . 2_664 -86.5(6)
O3 Si1 O4 Gd3 . 2_664 36.8(7)
O5 Si1 O4 Gd3 . 2_664 148.5(6)
Gd1 Si1 O4 Gd3 . 2_664 -90.9(6)
Gd3 Si1 O4 Gd3 . 2_664 139.5(7)
Gd2 Si1 O4 Gd3 . 2_664 98.0(6)
Gd3 Si1 O4 Gd3 6_556 2_664 -17.8(7)
O2 Si1 O4 Gd3 . . 134.02(17)
O3 Si1 O4 Gd3 . . -102.7(2)
O5 Si1 O4 Gd3 . . 9.04(17)
Gd1 Si1 O4 Gd3 . . 129.61(16)
Gd2 Si1 O4 Gd3 . . -41.48(16)
Gd3 Si1 O4 Gd3 6_556 . -157.28(9)
O2 Si1 O4 Gd1 . . 4.4(2)
O3 Si1 O4 Gd1 . . 127.72(18)
O5 Si1 O4 Gd1 . . -120.58(16)
Gd3 Si1 O4 Gd1 . . -129.61(16)
Gd2 Si1 O4 Gd1 . . -171.10(7)
Gd3 Si1 O4 Gd1 6_556 . 73.10(17)
O2 Si1 O5 Gd3 . . -127.37(19)
O4 Si1 O5 Gd3 . . -9.90(19)
O3 Si1 O5 Gd3 . . 112.56(17)
Gd1 Si1 O5 Gd3 . . -68.04(16)
Gd2 Si1 O5 Gd3 . . 108.27(17)
Gd3 Si1 O5 Gd3 6_556 . 157.00(8)
O2 Si1 O5 Gd3 . 2_665 -0.7(4)
O4 Si1 O5 Gd3 . 2_665 116.8(3)
O3 Si1 O5 Gd3 . 2_665 -120.8(3)
Gd1 Si1 O5 Gd3 . 2_665 58.6(3)
Gd3 Si1 O5 Gd3 . 2_665 126.7(3)
Gd2 Si1 O5 Gd3 . 2_665 -125.1(3)
Gd3 Si1 O5 Gd3 6_556 2_665 -76.3(3)
O2 Si1 O5 Gd2 . . 124.4(2)
O4 Si1 O5 Gd2 . . -118.17(17)
O3 Si1 O5 Gd2 . . 4.3(2)
Gd1 Si1 O5 Gd2 . . -176.31(7)
Gd3 Si1 O5 Gd2 . . -108.27(17)
Gd3 Si1 O5 Gd2 6_556 . 48.73(19)

_cod_database_fobs_code 2019997
